data_1517029
loop_
_publ_author_name
'Yoo, Changho'
'Oh, Seohee'
'Kim, Jin'
'Lee, Yunho'

_publ_section_title
;
 Transmethylation of a four-coordinate nickel(i) monocarbonyl species with
 methyl iodide
;
_journal_issue 10
_journal_name_full 'Chemical Science'
_journal_page_first 3853
_journal_paper_doi 10.1039/C4SC01089B
_journal_volume 5
_journal_year 2014
_chemical_formula_moiety 'C30 H47 N Ni O P2'
_chemical_formula_sum 'C30 H47 N Ni O P2'
_chemical_formula_weight 558.34
_chemical_name_common (PNP)NiCOnPr
_chemical_name_systematic
; 
 ? 
;
_space_group_IT_number 9
_symmetry_cell_setting monoclinic
_symmetry_space_group_name_Hall 'C -2yc'
_symmetry_space_group_name_H-M 'C 1 c 1'
_atom_sites_solution_hydrogens geom
_atom_sites_solution_primary direct
_atom_sites_solution_secondary difmap
_audit_creation_method SHELXL-97
_cell_angle_alpha 90.00
_cell_angle_beta 113.600(2)
_cell_angle_gamma 90.00
_cell_formula_units_Z 4
_cell_length_a 16.6022(4)
_cell_length_b 12.4707(4)
_cell_length_c 16.0966(4)
_cell_measurement_reflns_used 38311
_cell_measurement_temperature 120(2)
_cell_measurement_theta_max 28.66
_cell_measurement_theta_min 2.68
_cell_volume 3053.92(15)
_computing_cell_refinement 'Bruker SMART'
_computing_data_collection 'Bruker SMART'
_computing_data_reduction 'Bruker SAINT'
_computing_molecular_graphics 'Bruker SHELXTL'
_computing_publication_material 'Bruker SHELXTL'
_computing_structure_refinement 'SHELXL-97 (Sheldrick, 1997)'
_computing_structure_solution 'SHELXS-97 (Sheldrick, 1990)'
_diffrn_ambient_temperature 120(2)
_diffrn_measured_fraction_theta_full 0.998
_diffrn_measured_fraction_theta_max 0.998
_diffrn_measurement_device_type 'CCD area detector'
_diffrn_measurement_method 'phi and omega scans'
_diffrn_radiation_monochromator graphite
_diffrn_radiation_source 'fine-focus sealed tube'
_diffrn_radiation_type MoK\a
_diffrn_radiation_wavelength 0.71073
_diffrn_reflns_av_R_equivalents 0.1338
_diffrn_reflns_av_sigmaI/netI 0.1034
_diffrn_reflns_limit_h_max 22
_diffrn_reflns_limit_h_min -22
_diffrn_reflns_limit_k_max 16
_diffrn_reflns_limit_k_min -16
_diffrn_reflns_limit_l_max 21
_diffrn_reflns_limit_l_min -21
_diffrn_reflns_number 38311
_diffrn_reflns_theta_full 28.66
_diffrn_reflns_theta_max 28.66
_diffrn_reflns_theta_min 2.68
_exptl_absorpt_coefficient_mu 0.762
_exptl_absorpt_correction_T_max 0.9416
_exptl_absorpt_correction_T_min 0.7926
_exptl_absorpt_correction_type multi-scan
_exptl_absorpt_process_details SADABS
_exptl_crystal_colour yellow
_exptl_crystal_density_diffrn 1.214
_exptl_crystal_density_meas ?
_exptl_crystal_density_method 'not measured'
_exptl_crystal_description platy
_exptl_crystal_F_000 1200
_exptl_crystal_size_max 0.32
_exptl_crystal_size_mid 0.09
_exptl_crystal_size_min 0.08
_refine_diff_density_max 0.652
_refine_diff_density_min -0.718
_refine_diff_density_rms 0.194
_refine_ls_abs_structure_details 'Flack H D (1983), Acta Cryst. A39, 876-881'
_refine_ls_abs_structure_Flack 0.020(15)
_refine_ls_extinction_method none
_refine_ls_goodness_of_fit_ref 0.890
_refine_ls_hydrogen_treatment mixed
_refine_ls_matrix_type full
_refine_ls_number_parameters 316
_refine_ls_number_reflns 7771
_refine_ls_number_restraints 2
_refine_ls_restrained_S_all 0.890
_refine_ls_R_factor_all 0.0934
_refine_ls_R_factor_gt 0.0503
_refine_ls_shift/su_max 0.001
_refine_ls_shift/su_mean 0.000
_refine_ls_structure_factor_coef Fsqd
_refine_ls_weighting_details 'calc w=1/[\s^2^(Fo^2^)+(0.1007P)^2^+0.0000P] where P=(Fo^2^+2Fc^2^)/3'
_refine_ls_weighting_scheme calc
_refine_ls_wR_factor_gt 0.1116
_refine_ls_wR_factor_ref 0.1452
_reflns_number_gt 5736
_reflns_number_total 7771
_reflns_threshold_expression >2sigma(I)
_cod_data_source_file c4sc01089b2.cif
_cod_data_source_block n0074a-1
_cod_depositor_comments
;
The following automatic conversions were performed:

'_symmetry_cell_setting' value 'Monoclinic' changed to 'monoclinic'
according to
/usr/data/users/saulius/crontab/automatic-downloads/rss-feeds/RSC/lib/dictionaries/cif_core.dic
dictionary named 'cif_core.dic' version 2.4.2 from 2011-04-26.

Automatic conversion script
Id: cif_fix_values 2281 2013-09-26 08:29:07Z andrius 

 Adding full bibliography for 1517024--1517032.cif.

The following automatic conversions were performed:

'_exptl_crystal_density_meas' value 'not measured' was changed to '?'
- the value is perceived as not measured.

Automatic conversion script
Id: cif_fix_values 3008 2015-01-20 13:52:24Z robertas 
;
_cod_original_cell_volume 3053.92(14)
_cod_original_sg_symbol_H-M Cc
_cod_database_code 1517029

loop_
_symmetry_equiv_pos_as_xyz
'x, y, z'
'x, -y, z+1/2'
'x+1/2, y+1/2, z'
'x+1/2, -y+1/2, z+1/2'

loop_
_atom_site_label
_atom_site_type_symbol
_atom_site_fract_x
_atom_site_fract_y
_atom_site_fract_z
_atom_site_U_iso_or_equiv
_atom_site_adp_type
_atom_site_occupancy
_atom_site_symmetry_multiplicity
_atom_site_calc_flag
_atom_site_refinement_flags
Ni1 Ni 0.21215(3) 0.57023(4) 0.14824(3) 0.01470(13) Uani 1 1 d .
P1 P 0.15684(6) 0.41125(8) 0.10912(7) 0.0153(2) Uani 1 1 d .
P2 P 0.24613(7) 0.73505(8) 0.19170(7) 0.0162(2) Uani 1 1 d .
C6 C 0.0409(3) 0.4434(3) 0.0605(3) 0.0157(9) Uani 1 1 d .
N1 N 0.0943(2) 0.6078(3) 0.1400(2) 0.0179(7) Uani 1 1 d .
C1 C 0.3253(3) 0.5323(4) 0.1606(3) 0.0223(10) Uani 1 1 d .
C10 C -0.0650(3) 0.5830(4) 0.0434(3) 0.0203(9) Uani 1 1 d .
H10A H -0.0797 0.6508 0.0569 0.024 Uiso 1 1 calc R
C21 C 0.0843(3) 0.8688(3) 0.3033(3) 0.0197(9) Uani 1 1 d .
C5 C 0.0232(3) 0.5473(3) 0.0840(3) 0.0164(8) Uani 1 1 d .
C25 C 0.3473(3) 0.7736(4) 0.2895(3) 0.0245(10) Uani 1 1 d .
H25A H 0.3381 0.8454 0.3089 0.029 Uiso 1 1 calc R
O1 O 0.3749(2) 0.4842(3) 0.2270(2) 0.0328(8) Uani 1 1 d .
C9 C -0.1291(3) 0.5173(4) -0.0160(3) 0.0250(10) Uani 1 1 d .
H9A H -0.1865 0.5429 -0.0422 0.030 Uiso 1 1 calc R
C18 C 0.0855(3) 0.6928(3) 0.1913(3) 0.0159(8) Uani 1 1 d .
C22 C 0.0168(3) 0.7947(4) 0.2730(3) 0.0209(9) Uani 1 1 d .
H22A H -0.0302 0.8028 0.2901 0.025 Uiso 1 1 calc R
C23 C 0.0165(3) 0.7091(3) 0.2185(3) 0.0195(9) Uani 1 1 d .
H23A H -0.0306 0.6615 0.1996 0.023 Uiso 1 1 calc R
C2 C 0.3553(3) 0.5654(4) 0.0865(3) 0.0254(10) Uani 1 1 d .
H2A H 0.3070 0.5539 0.0282 0.030 Uiso 1 1 calc R
H2B H 0.3679 0.6416 0.0923 0.030 Uiso 1 1 calc R
C12 C 0.1714(3) 0.3222(4) 0.0252(3) 0.0243(10) Uani 1 1 d .
H12A H 0.1254 0.2672 0.0081 0.029 Uiso 1 1 calc R
C7 C -0.0258(3) 0.3802(4) 0.0009(3) 0.0219(9) Uani 1 1 d .
H7A H -0.0121 0.3120 -0.0129 0.026 Uiso 1 1 calc R
C19 C 0.1564(3) 0.7663(3) 0.2237(3) 0.0189(8) Uani 1 1 d .
C8 C -0.1119(3) 0.4148(4) -0.0386(3) 0.0245(10) Uani 1 1 d .
C20 C 0.1542(3) 0.8526(3) 0.2778(3) 0.0187(9) Uani 1 1 d .
H20A H 0.2009 0.9008 0.2974 0.022 Uiso 1 1 calc R
C15 C 0.1760(3) 0.3273(4) 0.2097(3) 0.0230(10) Uani 1 1 d .
H15A H 0.2376 0.3042 0.2337 0.028 Uiso 1 1 calc R
C3 C 0.4348(4) 0.5074(5) 0.0868(5) 0.0496(16) Uani 1 1 d .
H3A H 0.4231 0.4310 0.0816 0.059 Uiso 1 1 calc R
H3B H 0.4839 0.5201 0.1442 0.059 Uiso 1 1 calc R
C28 C 0.2355(3) 0.8284(4) 0.0992(3) 0.0267(10) Uani 1 1 d .
H28A H 0.2851 0.8153 0.0822 0.032 Uiso 1 1 calc R
C24 C 0.0834(3) 0.9620(4) 0.3623(4) 0.0328(12) Uani 1 1 d .
H24A H 0.0303 0.9604 0.3724 0.049 Uiso 1 1 calc R
H24B H 0.0864 1.0279 0.3328 0.049 Uiso 1 1 calc R
H24C H 0.1332 0.9571 0.4194 0.049 Uiso 1 1 calc R
C4 C 0.4599(4) 0.5424(5) 0.0108(5) 0.0518(17) Uani 1 1 d .
H4A H 0.5101 0.5022 0.0133 0.078 Uiso 1 1 calc R
H4B H 0.4739 0.6174 0.0169 0.078 Uiso 1 1 calc R
H4C H 0.4116 0.5297 -0.0463 0.078 Uiso 1 1 calc R
C11 C -0.1828(3) 0.3457(5) -0.1055(4) 0.0395(13) Uani 1 1 d .
H11A H -0.1582 0.2780 -0.1116 0.059 Uiso 1 1 calc R
H11B H -0.2068 0.3810 -0.1633 0.059 Uiso 1 1 calc R
H11C H -0.2285 0.3341 -0.0842 0.059 Uiso 1 1 calc R
C27 C 0.3618(3) 0.6973(4) 0.3673(3) 0.0331(11) Uani 1 1 d .
H27A H 0.4142 0.7173 0.4183 0.050 Uiso 1 1 calc R
H27B H 0.3680 0.6255 0.3490 0.050 Uiso 1 1 calc R
H27C H 0.3124 0.7005 0.3839 0.050 Uiso 1 1 calc R
C30 C 0.1508(4) 0.8000(4) 0.0168(3) 0.0351(12) Uani 1 1 d .
H30A H 0.1440 0.8476 -0.0324 0.053 Uiso 1 1 calc R
H30B H 0.1012 0.8071 0.0328 0.053 Uiso 1 1 calc R
H30C H 0.1544 0.7274 -0.0014 0.053 Uiso 1 1 calc R
C16 C 0.1638(4) 0.3955(5) 0.2834(3) 0.0354(12) Uani 1 1 d .
H16A H 0.1737 0.3519 0.3357 0.053 Uiso 1 1 calc R
H16B H 0.1051 0.4236 0.2605 0.053 Uiso 1 1 calc R
H16C H 0.2051 0.4538 0.2999 0.053 Uiso 1 1 calc R
C17 C 0.1196(3) 0.2271(4) 0.1891(4) 0.0354(12) Uani 1 1 d .
H17A H 0.1326 0.1872 0.2440 0.053 Uiso 1 1 calc R
H17B H 0.1319 0.1835 0.1463 0.053 Uiso 1 1 calc R
H17C H 0.0586 0.2470 0.1638 0.053 Uiso 1 1 calc R
C14 C 0.2609(3) 0.2657(4) 0.0634(4) 0.0323(12) Uani 1 1 d .
H14A H 0.2659 0.2197 0.0179 0.049 Uiso 1 1 calc R
H14B H 0.2660 0.2238 0.1154 0.049 Uiso 1 1 calc R
H14C H 0.3069 0.3184 0.0810 0.049 Uiso 1 1 calc R
C13 C 0.1590(4) 0.3876(4) -0.0596(3) 0.0354(12) Uani 1 1 d .
H13A H 0.1661 0.3416 -0.1041 0.053 Uiso 1 1 calc R
H13B H 0.2021 0.4438 -0.0439 0.053 Uiso 1 1 calc R
H13C H 0.1012 0.4183 -0.0842 0.053 Uiso 1 1 calc R
C26 C 0.4278(3) 0.7781(5) 0.2668(4) 0.0374(13) Uani 1 1 d .
H26A H 0.4781 0.7990 0.3198 0.056 Uiso 1 1 calc R
H26B H 0.4182 0.8296 0.2194 0.056 Uiso 1 1 calc R
H26C H 0.4379 0.7088 0.2470 0.056 Uiso 1 1 calc R
C29 C 0.2375(4) 0.9462(4) 0.1237(4) 0.0353(12) Uani 1 1 d .
H29A H 0.2318 0.9893 0.0722 0.053 Uiso 1 1 calc R
H29B H 0.2922 0.9623 0.1733 0.053 Uiso 1 1 calc R
H29C H 0.1897 0.9615 0.1410 0.053 Uiso 1 1 calc R

loop_
_atom_site_aniso_label
_atom_site_aniso_U_11
_atom_site_aniso_U_22
_atom_site_aniso_U_33
_atom_site_aniso_U_23
_atom_site_aniso_U_13
_atom_site_aniso_U_12
Ni1 0.0135(2) 0.0132(2) 0.0170(2) -0.0013(2) 0.00576(18) 0.0014(2)
P1 0.0140(5) 0.0136(5) 0.0173(5) -0.0009(4) 0.0052(4) 0.0025(4)
P2 0.0161(5) 0.0150(5) 0.0173(5) -0.0003(4) 0.0067(4) -0.0012(4)
C6 0.0112(18) 0.017(2) 0.017(2) 0.0006(16) 0.0033(15) -0.0015(15)
N1 0.0117(16) 0.0175(19) 0.0201(18) -0.0051(15) 0.0017(14) 0.0010(14)
C1 0.019(2) 0.017(2) 0.028(3) -0.006(2) 0.0062(19) -0.0007(18)
C10 0.019(2) 0.020(2) 0.019(2) -0.0012(16) 0.0050(17) 0.0039(17)
C21 0.017(2) 0.023(2) 0.016(2) -0.0045(17) 0.0034(16) 0.0045(17)
C5 0.017(2) 0.017(2) 0.014(2) 0.0012(15) 0.0056(16) 0.0024(15)
C25 0.016(2) 0.025(2) 0.031(2) -0.0080(19) 0.0065(18) -0.0037(17)
O1 0.0243(17) 0.040(2) 0.0304(19) 0.0005(16) 0.0068(15) 0.0080(16)
C9 0.0134(19) 0.032(3) 0.023(2) 0.000(2) -0.0003(17) 0.0040(19)
C18 0.0172(19) 0.013(2) 0.016(2) 0.0003(15) 0.0055(16) 0.0027(16)
C22 0.019(2) 0.024(2) 0.023(2) -0.0011(18) 0.0109(18) 0.0042(17)
C23 0.017(2) 0.020(2) 0.020(2) -0.0008(17) 0.0071(17) 0.0027(16)
C2 0.020(2) 0.029(3) 0.028(2) -0.0035(19) 0.0099(19) 0.0021(19)
C12 0.023(2) 0.019(2) 0.033(2) -0.0067(18) 0.0130(19) 0.0007(17)
C7 0.018(2) 0.021(2) 0.026(2) -0.0044(18) 0.0079(18) -0.0001(17)
C19 0.020(2) 0.018(2) 0.019(2) 0.0004(17) 0.0078(17) 0.0005(17)
C8 0.018(2) 0.029(3) 0.019(2) -0.0030(18) 0.0000(17) -0.0018(18)
C20 0.017(2) 0.020(2) 0.017(2) -0.0048(16) 0.0038(16) 0.0002(16)
C15 0.019(2) 0.020(2) 0.027(2) 0.0059(19) 0.0065(18) 0.0041(17)
C3 0.053(3) 0.034(3) 0.087(5) 0.009(3) 0.056(4) 0.013(3)
C28 0.034(2) 0.022(2) 0.028(2) 0.0060(19) 0.017(2) -0.001(2)
C24 0.030(3) 0.033(3) 0.035(3) -0.016(2) 0.012(2) 0.001(2)
C4 0.056(4) 0.042(4) 0.084(5) -0.004(3) 0.056(4) 0.000(3)
C11 0.024(3) 0.040(3) 0.044(3) -0.019(3) 0.002(2) -0.003(2)
C27 0.029(3) 0.045(3) 0.020(2) -0.001(2) 0.0033(19) 0.002(2)
C30 0.045(3) 0.032(3) 0.024(3) 0.010(2) 0.009(2) 0.011(2)
C16 0.045(3) 0.042(3) 0.020(2) 0.003(2) 0.014(2) 0.001(2)
C17 0.030(3) 0.028(3) 0.044(3) 0.013(2) 0.010(2) -0.003(2)
C14 0.024(2) 0.025(3) 0.052(3) -0.007(2) 0.019(2) 0.005(2)
C13 0.046(3) 0.038(3) 0.024(2) -0.007(2) 0.016(2) 0.001(2)
C26 0.018(2) 0.046(3) 0.045(3) -0.013(3) 0.009(2) -0.011(2)
C29 0.054(3) 0.019(2) 0.039(3) 0.007(2) 0.025(3) 0.001(2)

loop_
_atom_type_symbol
_atom_type_description
_atom_type_scat_dispersion_real
_atom_type_scat_dispersion_imag
_atom_type_scat_source
C C 0.0033 0.0016 'International Tables Vol C Tables 4.2.6.8 and 6.1.1.4'
H H 0.0000 0.0000 'International Tables Vol C Tables 4.2.6.8 and 6.1.1.4'
N N 0.0061 0.0033 'International Tables Vol C Tables 4.2.6.8 and 6.1.1.4'
O O 0.0106 0.0060 'International Tables Vol C Tables 4.2.6.8 and 6.1.1.4'
P P 0.1023 0.0942 'International Tables Vol C Tables 4.2.6.8 and 6.1.1.4'
Ni Ni 0.3393 1.1124 'International Tables Vol C Tables 4.2.6.8 and 6.1.1.4'

loop_
_geom_angle_atom_site_label_1
_geom_angle_atom_site_label_2
_geom_angle_atom_site_label_3
_geom_angle
C1 Ni1 N1 177.7(2)
C1 Ni1 P1 95.18(14)
N1 Ni1 P1 84.50(11)
C1 Ni1 P2 94.86(14)
N1 Ni1 P2 85.36(11)
P1 Ni1 P2 169.58(4)
C6 P1 C12 104.2(2)
C6 P1 C15 106.6(2)
C12 P1 C15 106.0(2)
C6 P1 Ni1 100.15(14)
C12 P1 Ni1 126.92(16)
C15 P1 Ni1 111.04(15)
C19 P2 C28 105.8(2)
C19 P2 C25 105.9(2)
C28 P2 C25 106.5(2)
C19 P2 Ni1 99.13(14)
C28 P2 Ni1 114.17(16)
C25 P2 Ni1 123.43(16)
C7 C6 C5 120.9(4)
C7 C6 P1 126.2(3)
C5 C6 P1 112.8(3)
C5 N1 C18 122.5(3)
C5 N1 Ni1 118.6(3)
C18 N1 Ni1 118.8(3)
O1 C1 C2 120.3(4)
O1 C1 Ni1 121.1(4)
C2 C1 Ni1 118.5(3)
C9 C10 C5 120.1(4)
C22 C21 C20 116.9(4)
C22 C21 C24 121.9(4)
C20 C21 C24 121.2(4)
N1 C5 C10 125.7(4)
N1 C5 C6 117.3(4)
C10 C5 C6 116.9(4)
C26 C25 C27 111.0(4)
C26 C25 P2 113.1(3)
C27 C25 P2 109.3(3)
C10 C9 C8 123.1(4)
C23 C18 N1 126.4(4)
C23 C18 C19 117.1(4)
N1 C18 C19 116.3(4)
C21 C22 C23 122.6(4)
C18 C23 C22 121.1(4)
C3 C2 C1 115.5(4)
C13 C12 C14 111.4(4)
C13 C12 P1 108.9(3)
C14 C12 P1 111.9(3)
C8 C7 C6 122.3(4)
C20 C19 C18 120.3(4)
C20 C19 P2 125.2(3)
C18 C19 P2 114.5(3)
C7 C8 C9 116.7(4)
C7 C8 C11 121.3(4)
C9 C8 C11 122.0(4)
C19 C20 C21 122.0(4)
C17 C15 C16 111.4(4)
C17 C15 P1 113.6(3)
C16 C15 P1 109.5(3)
C2 C3 C4 112.7(5)
C29 C28 C30 111.3(4)
C29 C28 P2 114.6(4)
C30 C28 P2 108.0(3)

loop_
_geom_bond_atom_site_label_1
_geom_bond_atom_site_label_2
_geom_bond_distance
Ni1 C1 1.869(4)
Ni1 N1 1.964(3)
Ni1 P1 2.1697(12)
Ni1 P2 2.1717(12)
P1 C6 1.809(4)
P1 C12 1.838(5)
P1 C15 1.846(5)
P2 C19 1.803(4)
P2 C28 1.842(5)
P2 C25 1.847(4)
C6 C7 1.385(6)
C6 C5 1.413(6)
N1 C5 1.387(5)
N1 C18 1.387(5)
C1 O1 1.215(6)
C1 C2 1.522(7)
C10 C9 1.380(6)
C10 C5 1.415(6)
C21 C22 1.382(6)
C21 C20 1.393(6)
C21 C24 1.504(6)
C25 C26 1.521(7)
C25 C27 1.513(7)
C9 C8 1.390(7)
C18 C23 1.396(6)
C18 C19 1.416(6)
C22 C23 1.380(6)
C2 C3 1.504(7)
C12 C13 1.532(7)
C12 C14 1.534(6)
C7 C8 1.381(6)
C19 C20 1.394(6)
C8 C11 1.507(6)
C15 C17 1.518(7)
C15 C16 1.537(7)
C3 C4 1.505(8)
C28 C29 1.518(7)
C28 C30 1.540(7)
